data_4024770
loop_
_publ_author_name
'Guangrong Zheng'
'Linda P. Dwoskin'
'Agripina G. Deaciuc'
'Peter A. Crooks'

_publ_section_title
;
Stereocontrolled Synthesis and Pharmacological Evaluation
of cis-2,6-Diphenethyl-1-azabicyclo[2.2.2]octanes as Lobelane Analogues
;
_journal_name_full 'Journal of Organic Chemistry'
_journal_page_first 6072
_journal_page_last 6076
_journal_paper_doi 10.1021/jo901082r
_journal_volume 74
_journal_year 2009
_chemical_formula_sum 'C16 H12 Cl3 N O3'
_chemical_formula_weight 372.62
_chemical_name_systematic
; 
 ? 
;
_space_group_IT_number 2
_symmetry_cell_setting triclinic
_symmetry_space_group_name_Hall '-P 1'
_symmetry_space_group_name_H-M 'P -1'
_atom_sites_solution_hydrogens geom
_atom_sites_solution_primary direct
_atom_sites_solution_secondary difmap
_audit_creation_method SHELXL-97
_cell_angle_alpha 63.082(1)
_cell_angle_beta 74.631(1)
_cell_angle_gamma 82.194(1)
_cell_formula_units_Z 2
_cell_length_a 9.6240(2)
_cell_length_b 9.9066(2)
_cell_length_c 10.2640(2)
_cell_measurement_reflns_used 3710
_cell_measurement_temperature 120.0(2)
_cell_measurement_theta_max 27.48
_cell_measurement_theta_min 1.00
_cell_volume 841.25(3)
_computing_cell_refinement 'SCALEPACK (Otwinowski & Minor, 1997)'
_computing_data_collection 'COLLECT (Nonius, 1998)'
_computing_data_reduction 'DENZO-SMN (Otwinowski & Minor, 1997)'
_computing_molecular_graphics 'XP in SHELXTL (Sheldrick, 1994)'
_computing_publication_material
; 
SHELX97-2 (Sheldrick, 1997) and local procedures 
;
_computing_structure_refinement 'SHELXL-97 (Sheldrick, 1997)'
_computing_structure_solution 'SHELXS-97 (Sheldrick, 1990)'
_diffrn_ambient_temperature 120.0(2)
_diffrn_detector_area_resol_mean 18
_diffrn_measured_fraction_theta_full 0.998
_diffrn_measured_fraction_theta_max 0.998
_diffrn_measurement_device_type 'Nonius KappaCCD diffractometer'
_diffrn_measurement_method '\w scans at fixed \c = 55\%'
_diffrn_radiation_monochromator graphite
_diffrn_radiation_source 'fine-focus sealed tube'
_diffrn_radiation_type MoK\a
_diffrn_radiation_wavelength 0.71073
_diffrn_reflns_av_R_equivalents 0.0190
_diffrn_reflns_av_sigmaI/netI 0.0334
_diffrn_reflns_limit_h_max 12
_diffrn_reflns_limit_h_min -12
_diffrn_reflns_limit_k_max 12
_diffrn_reflns_limit_k_min -12
_diffrn_reflns_limit_l_max 13
_diffrn_reflns_limit_l_min -13
_diffrn_reflns_number 7357
_diffrn_reflns_theta_full 27.50
_diffrn_reflns_theta_max 27.50
_diffrn_reflns_theta_min 2.20
_exptl_absorpt_coefficient_mu 0.557
_exptl_absorpt_correction_T_max 0.8733
_exptl_absorpt_correction_T_min 0.8507
_exptl_absorpt_correction_type multi-scan
_exptl_absorpt_process_details 'Scalepack (Otwinowski & Minor, 1997)'
_exptl_crystal_colour colourless
_exptl_crystal_density_diffrn 1.471
_exptl_crystal_density_method 'not measured'
_exptl_crystal_description block
_exptl_crystal_F_000 380
_exptl_crystal_size_max 0.30
_exptl_crystal_size_mid 0.25
_exptl_crystal_size_min 0.25
_refine_diff_density_max 0.757
_refine_diff_density_min -0.837
_refine_diff_density_rms 0.055
_refine_ls_extinction_method none
_refine_ls_goodness_of_fit_ref 1.487
_refine_ls_hydrogen_treatment mixed
_refine_ls_matrix_type full
_refine_ls_number_parameters 208
_refine_ls_number_reflns 3861
_refine_ls_number_restraints 0
_refine_ls_restrained_S_all 1.487
_refine_ls_R_factor_all 0.0549
_refine_ls_R_factor_gt 0.0411
_refine_ls_shift/su_max 0.000
_refine_ls_shift/su_mean 0.000
_refine_ls_structure_factor_coef Fsqd
_refine_ls_weighting_details 'calc w=1/[\s^2^(Fo^2^)+(0.0451P)^2^+0.4771P] where P=(Fo^2^+2Fc^2^)/3'
_refine_ls_weighting_scheme calc
_refine_ls_wR_factor_gt 0.0996
_refine_ls_wR_factor_ref 0.1068
_reflns_number_gt 3087
_reflns_number_total 3861
_reflns_threshold_expression >2\s(I)
_cod_data_source_file jo901082r_si_001.cif
_cod_data_source_block k03192
_cod_database_code 4024770

loop_
_symmetry_equiv_pos_as_xyz
'x, y, z'
'-x, -y, -z'

loop_
_atom_site_label
_atom_site_type_symbol
_atom_site_fract_x
_atom_site_fract_y
_atom_site_fract_z
_atom_site_U_iso_or_equiv
_atom_site_adp_type
_atom_site_occupancy
_atom_site_symmetry_multiplicity
_atom_site_calc_flag
_atom_site_refinement_flags
_atom_site_disorder_assembly
_atom_site_disorder_group
Cl1 Cl -0.34567(5) 0.56477(6) 0.32319(6) 0.03946(15) Uani 1 1 d . . .
Cl2 Cl -0.49111(7) 0.46041(8) 0.17541(8) 0.05438(19) Uani 1 1 d . . .
Cl3 Cl -0.18705(8) 0.52876(8) 0.06048(7) 0.0652(2) Uani 1 1 d . . .
O1 O 0.39010(15) 0.15727(17) 0.58390(17) 0.0389(3) Uani 1 1 d . . .
N1 N 0.05457(16) 0.19728(17) 0.39301(17) 0.0247(3) Uani 1 1 d . . .
C1 C 0.05106(19) 0.2905(2) 0.4731(2) 0.0248(4) Uani 1 1 d . . .
H1 H -0.0512 0.3010 0.5237 0.030 Uiso 1 1 calc R . .
O2 O -0.17040(13) 0.27826(15) 0.37337(15) 0.0285(3) Uani 1 1 d . . .
C2 C 0.13784(19) 0.2101(2) 0.5930(2) 0.0265(4) Uani 1 1 d . . .
H2A H 0.1461 0.2785 0.6370 0.032 Uiso 1 1 calc R . .
H2B H 0.0854 0.1193 0.6743 0.032 Uiso 1 1 calc R . .
O3 O -0.05044(14) 0.14425(15) 0.24590(15) 0.0321(3) Uani 1 1 d . . .
C3 C 0.2873(2) 0.1625(2) 0.5322(2) 0.0292(4) Uani 1 1 d . . .
C4 C 0.2966(2) 0.1144(2) 0.4152(2) 0.0313(4) Uani 1 1 d . . .
H4 H 0.3849 0.0728 0.3796 0.038 Uiso 1 1 calc R . .
C5 C 0.1841(2) 0.1272(2) 0.3568(2) 0.0288(4) Uani 1 1 d . . .
H5 H 0.1931 0.0863 0.2871 0.035 Uiso 1 1 calc R . .
C6 C -0.05592(19) 0.2023(2) 0.3276(2) 0.0254(4) Uani 1 1 d . . .
C7 C -0.2964(2) 0.2895(2) 0.3198(2) 0.0313(4) Uani 1 1 d . . .
H7A H -0.3796 0.2463 0.4058 0.038 Uiso 1 1 calc R . .
H7B H -0.2810 0.2316 0.2597 0.038 Uiso 1 1 calc R . .
C8 C -0.3269(2) 0.4547(2) 0.2238(2) 0.0327(4) Uani 1 1 d . . .
C9 C 0.10602(19) 0.4425(2) 0.3663(2) 0.0270(4) Uani 1 1 d . . .
C10 C 0.15078(19) 0.5672(2) 0.2851(2) 0.0273(4) Uani 1 1 d . . .
C11 C 0.20396(19) 0.7187(2) 0.1960(2) 0.0263(4) Uani 1 1 d . . .
C12 C 0.1545(2) 0.8166(2) 0.0682(2) 0.0371(5) Uani 1 1 d . . .
H12 H 0.0882 0.7830 0.0355 0.045 Uiso 1 1 calc R . .
C13 C 0.2037(3) 0.9643(3) -0.0110(3) 0.0492(6) Uani 1 1 d . . .
H13 H 0.1698 1.0320 -0.0977 0.059 Uiso 1 1 calc R . .
C14 C 0.3008(3) 1.0140(2) 0.0345(3) 0.0461(6) Uani 1 1 d . . .
H14 H 0.3327 1.1155 -0.0202 0.055 Uiso 1 1 calc R . .
C15 C 0.3517(2) 0.9163(2) 0.1596(2) 0.0373(5) Uani 1 1 d . . .
H15 H 0.4200 0.9501 0.1899 0.045 Uiso 1 1 calc R . .
C16 C 0.3033(2) 0.7695(2) 0.2408(2) 0.0290(4) Uani 1 1 d . . .
H16 H 0.3377 0.7027 0.3275 0.035 Uiso 1 1 calc R . .

loop_
_atom_site_aniso_label
_atom_site_aniso_U_11
_atom_site_aniso_U_22
_atom_site_aniso_U_33
_atom_site_aniso_U_23
_atom_site_aniso_U_13
_atom_site_aniso_U_12
Cl1 0.0338(3) 0.0439(3) 0.0528(3) -0.0309(3) -0.0147(2) 0.0069(2)
Cl2 0.0511(4) 0.0698(4) 0.0687(4) -0.0452(3) -0.0416(3) 0.0263(3)
Cl3 0.0629(4) 0.0588(4) 0.0369(3) -0.0056(3) 0.0116(3) 0.0131(3)
O1 0.0285(7) 0.0509(9) 0.0440(8) -0.0239(7) -0.0161(6) 0.0055(6)
N1 0.0231(7) 0.0262(8) 0.0294(8) -0.0161(6) -0.0077(6) 0.0029(6)
C1 0.0233(8) 0.0268(9) 0.0287(9) -0.0167(7) -0.0054(7) 0.0014(7)
O2 0.0225(6) 0.0335(7) 0.0355(7) -0.0190(6) -0.0113(5) 0.0038(5)
C2 0.0263(9) 0.0278(9) 0.0281(9) -0.0139(8) -0.0071(7) -0.0007(7)
O3 0.0335(7) 0.0351(7) 0.0357(7) -0.0213(6) -0.0109(6) 0.0010(6)
C3 0.0267(9) 0.0286(10) 0.0310(10) -0.0115(8) -0.0084(8) 0.0010(7)
C4 0.0265(9) 0.0333(10) 0.0369(10) -0.0194(9) -0.0074(8) 0.0063(8)
C5 0.0271(9) 0.0297(10) 0.0327(10) -0.0182(8) -0.0053(8) 0.0034(7)
C6 0.0252(9) 0.0230(8) 0.0269(9) -0.0098(7) -0.0061(7) -0.0011(7)
C7 0.0235(9) 0.0360(10) 0.0396(11) -0.0184(9) -0.0126(8) 0.0013(8)
C8 0.0297(10) 0.0403(11) 0.0298(10) -0.0177(9) -0.0077(8) 0.0049(8)
C9 0.0248(9) 0.0309(10) 0.0311(9) -0.0180(8) -0.0093(7) 0.0042(7)
C10 0.0244(9) 0.0317(10) 0.0287(9) -0.0167(8) -0.0077(7) 0.0070(7)
C11 0.0248(9) 0.0268(9) 0.0249(9) -0.0119(7) -0.0030(7) 0.0040(7)
C12 0.0352(11) 0.0404(11) 0.0298(10) -0.0102(9) -0.0099(8) 0.0043(9)
C13 0.0508(14) 0.0414(13) 0.0325(11) -0.0012(10) -0.0066(10) 0.0097(11)
C14 0.0437(13) 0.0278(10) 0.0458(13) -0.0093(10) 0.0105(10) -0.0011(9)
C15 0.0302(10) 0.0353(11) 0.0460(12) -0.0239(10) 0.0048(9) -0.0038(8)
C16 0.0258(9) 0.0303(10) 0.0295(9) -0.0149(8) -0.0029(8) 0.0040(7)

loop_
_atom_type_symbol
_atom_type_description
_atom_type_scat_dispersion_real
_atom_type_scat_dispersion_imag
_atom_type_scat_source
C C 0.0033 0.0016 'International Tables Vol C Tables 4.2.6.8 and 6.1.1.4'
H H 0.0000 0.0000 'International Tables Vol C Tables 4.2.6.8 and 6.1.1.4'
N N 0.0061 0.0033 'International Tables Vol C Tables 4.2.6.8 and 6.1.1.4'
O O 0.0106 0.0060 'International Tables Vol C Tables 4.2.6.8 and 6.1.1.4'
Cl Cl 0.1484 0.1585 'International Tables Vol C Tables 4.2.6.8 and 6.1.1.4'

loop_
_geom_angle_atom_site_label_1
_geom_angle_atom_site_label_2
_geom_angle_atom_site_label_3
_geom_angle
_geom_angle_site_symmetry_1
_geom_angle_site_symmetry_3
_geom_angle_publ_flag
C6 N1 C5 118.46(15) . . ?
C6 N1 C1 122.14(14) . . ?
C5 N1 C1 118.11(14) . . ?
C9 C1 N1 110.39(14) . . ?
C9 C1 C2 111.68(15) . . ?
N1 C1 C2 109.29(14) . . ?
C9 C1 H1 108.5 . . ?
N1 C1 H1 108.5 . . ?
C2 C1 H1 108.5 . . ?
C6 O2 C7 116.69(14) . . ?
C3 C2 C1 112.78(15) . . ?
C3 C2 H2A 109.0 . . ?
C1 C2 H2A 109.0 . . ?
C3 C2 H2B 109.0 . . ?
C1 C2 H2B 109.0 . . ?
H2A C2 H2B 107.8 . . ?
O1 C3 C4 123.12(17) . . ?
O1 C3 C2 122.04(17) . . ?
C4 C3 C2 114.72(16) . . ?
C5 C4 C3 121.74(17) . . ?
C5 C4 H4 119.1 . . ?
C3 C4 H4 119.1 . . ?
C4 C5 N1 123.17(17) . . ?
C4 C5 H5 118.4 . . ?
N1 C5 H5 118.4 . . ?
O3 C6 O2 125.87(17) . . ?
O3 C6 N1 124.60(17) . . ?
O2 C6 N1 109.51(14) . . ?
O2 C7 C8 109.07(15) . . ?
O2 C7 H7A 109.9 . . ?
C8 C7 H7A 109.9 . . ?
O2 C7 H7B 109.9 . . ?
C8 C7 H7B 109.9 . . ?
H7A C7 H7B 108.3 . . ?
C7 C8 Cl2 106.31(14) . . ?
C7 C8 Cl1 111.63(13) . . ?
Cl2 C8 Cl1 109.04(10) . . ?
C7 C8 Cl3 110.49(13) . . ?
Cl2 C8 Cl3 110.32(11) . . ?
Cl1 C8 Cl3 109.01(11) . . ?
C10 C9 C1 176.98(19) . . ?
C9 C10 C11 176.24(19) . . ?
C12 C11 C16 119.67(18) . . ?
C12 C11 C10 120.84(18) . . ?
C16 C11 C10 119.46(16) . . ?
C13 C12 C11 119.0(2) . . ?
C13 C12 H12 120.5 . . ?
C11 C12 H12 120.5 . . ?
C14 C13 C12 121.0(2) . . ?
C14 C13 H13 119.5 . . ?
C12 C13 H13 119.5 . . ?
C13 C14 C15 120.0(2) . . ?
C13 C14 H14 120.0 . . ?
C15 C14 H14 120.0 . . ?
C14 C15 C16 120.0(2) . . ?
C14 C15 H15 120.0 . . ?
C16 C15 H15 120.0 . . ?
C15 C16 C11 120.28(18) . . ?
C15 C16 H16 119.9 . . ?
C11 C16 H16 119.9 . . ?

loop_
_geom_bond_atom_site_label_1
_geom_bond_atom_site_label_2
_geom_bond_distance
_geom_bond_site_symmetry_2
_geom_bond_publ_flag
Cl1 C8 1.766(2) . ?
Cl2 C8 1.765(2) . ?
Cl3 C8 1.766(2) . ?
O1 C3 1.226(2) . ?
N1 C6 1.384(2) . ?
N1 C5 1.388(2) . ?
N1 C1 1.481(2) . ?
C1 C9 1.471(3) . ?
C1 C2 1.524(2) . ?
C1 H1 1.0000 . ?
O2 C6 1.349(2) . ?
O2 C7 1.430(2) . ?
C2 C3 1.512(3) . ?
C2 H2A 0.9900 . ?
C2 H2B 0.9900 . ?
O3 C6 1.201(2) . ?
C3 C4 1.459(3) . ?
C4 C5 1.336(3) . ?
C4 H4 0.9500 . ?
C5 H5 0.9500 . ?
C7 C8 1.516(3) . ?
C7 H7A 0.9900 . ?
C7 H7B 0.9900 . ?
C9 C10 1.195(3) . ?
C10 C11 1.439(3) . ?
C11 C12 1.394(3) . ?
C11 C16 1.397(3) . ?
C12 C13 1.390(3) . ?
C12 H12 0.9500 . ?
C13 C14 1.377(4) . ?
C13 H13 0.9500 . ?
C14 C15 1.380(3) . ?
C14 H14 0.9500 . ?
C15 C16 1.382(3) . ?
C15 H15 0.9500 . ?
C16 H16 0.9500 . ?

loop_
_geom_torsion_atom_site_label_1
_geom_torsion_atom_site_label_2
_geom_torsion_atom_site_label_3
_geom_torsion_atom_site_label_4
_geom_torsion
_geom_torsion_site_symmetry_1
_geom_torsion_site_symmetry_2
_geom_torsion_site_symmetry_3
_geom_torsion_site_symmetry_4
_geom_torsion_publ_flag
C6 N1 C1 C9 -84.9(2) . . . . ?
C5 N1 C1 C9 81.90(19) . . . . ?
C6 N1 C1 C2 151.89(16) . . . . ?
C5 N1 C1 C2 -41.3(2) . . . . ?
C9 C1 C2 C3 -71.12(19) . . . . ?
N1 C1 C2 C3 51.3(2) . . . . ?
C1 C2 C3 O1 148.42(18) . . . . ?
C1 C2 C3 C4 -35.4(2) . . . . ?
O1 C3 C4 C5 -177.24(19) . . . . ?
C2 C3 C4 C5 6.7(3) . . . . ?
C3 C4 C5 N1 5.3(3) . . . . ?
C6 N1 C5 C4 -179.03(18) . . . . ?
C1 N1 C5 C4 13.7(3) . . . . ?
C7 O2 C6 O3 0.3(3) . . . . ?
C7 O2 C6 N1 -177.96(15) . . . . ?
C5 N1 C6 O3 3.4(3) . . . . ?
C1 N1 C6 O3 170.16(17) . . . . ?
C5 N1 C6 O2 -178.27(15) . . . . ?
C1 N1 C6 O2 -11.5(2) . . . . ?
C6 O2 C7 C8 -116.87(17) . . . . ?
O2 C7 C8 Cl2 -175.20(12) . . . . ?
O2 C7 C8 Cl1 -56.40(18) . . . . ?
O2 C7 C8 Cl3 65.09(18) . . . . ?
N1 C1 C9 C10 -169(4) . . . . ?
C2 C1 C9 C10 -47(4) . . . . ?
C1 C9 C10 C11 -4(6) . . . . ?
C9 C10 C11 C12 -136(3) . . . . ?
C9 C10 C11 C16 42(3) . . . . ?
C16 C11 C12 C13 -1.1(3) . . . . ?
C10 C11 C12 C13 177.06(19) . . . . ?
C11 C12 C13 C14 0.6(3) . . . . ?
C12 C13 C14 C15 0.5(3) . . . . ?
C13 C14 C15 C16 -1.2(3) . . . . ?
C14 C15 C16 C11 0.7(3) . . . . ?
C12 C11 C16 C15 0.4(3) . . . . ?
C10 C11 C16 C15 -177.70(17) . . . . ?
